data_4308961
loop_
_publ_author_name
'Jonathan L. Sessler'
'Elisa Tomat'
'Tarak D. Mody'
'Vincent M. Lynch'
'Jacqueline M. Veauthier'
'Utkir Mirsaidov'
'John T. Markert'

_publ_contact_author_email sessler@mail.utexas.edu
_publ_contact_author_name 'Jonathan L. Sessler'
_publ_section_title
;
A Schiff Base Expanded Porphyrin Macrocycle that Acts as a Versatile
Binucleating Ligand for Late First-Row Transition Metals
;
_journal_name_full 'Inorganic Chemistry'
_journal_page_first 2125
_journal_page_last 2127
_journal_paper_doi 10.1021/ic048412m
_journal_volume 44
_journal_year 2005
_chemical_formula_sum 'C50 H60 Cl4 Cu2 N10 O10'
_chemical_formula_weight 1229.96
_chemical_name_systematic
;
?
;
_space_group_IT_number 2
_symmetry_cell_setting triclinic
_symmetry_space_group_name_Hall '-P 1'
_symmetry_space_group_name_H-M 'P -1'
_atom_sites_solution_hydrogens geom
_atom_sites_solution_primary direct
_atom_sites_solution_secondary difmap
_audit_creation_method SHELXL-97
_cell_angle_alpha 105.963(1)
_cell_angle_beta 100.546(1)
_cell_angle_gamma 95.513(1)
_cell_formula_units_Z 2
_cell_length_a 9.4951(2)
_cell_length_b 15.2612(3)
_cell_length_c 20.5254(5)
_cell_measurement_temperature 153(2)
_cell_volume 2777.34(11)
_computing_cell_refinement 'Collect software, Nonius B.V. 1998'
_computing_data_collection 'Collect software, Nonius B.V. 1998'
_computing_data_reduction
;
DENZO and Scalepack (Otwinoski and Minor, 1997)
;
_computing_molecular_graphics 'XP SHELXTL/PC, Siemens Analytical'
_computing_structure_refinement 'XL SHELXTL/PC, Siemens Analytical'
_computing_structure_solution
;
SIR97 - Altomare A., Burla M.C., Camalli M., Cascarano G.L., Giacovazzo C.,
Guagliardi A., Moliterni A.G.G., Polidori G.,Spagna R.
;
_diffrn_ambient_temperature 153(2)
_diffrn_measured_fraction_theta_full 0.998
_diffrn_measured_fraction_theta_max 0.998
_diffrn_measurement_device_type 'Nonius Kappa CCD'
_diffrn_measurement_method \w-scans
_diffrn_radiation_monochromator graphite
_diffrn_radiation_source 'fine-focus sealed tube'
_diffrn_radiation_type MoK\a
_diffrn_radiation_wavelength 0.71073
_diffrn_reflns_av_R_equivalents 0.0671
_diffrn_reflns_av_sigmaI/netI 0.1007
_diffrn_reflns_limit_h_max 11
_diffrn_reflns_limit_h_min -11
_diffrn_reflns_limit_k_max 18
_diffrn_reflns_limit_k_min -18
_diffrn_reflns_limit_l_max 24
_diffrn_reflns_limit_l_min -24
_diffrn_reflns_number 18383
_diffrn_reflns_theta_full 25.00
_diffrn_reflns_theta_max 25.00
_diffrn_reflns_theta_min 2.97
_exptl_absorpt_coefficient_mu 1.023
_exptl_absorpt_correction_type none
_exptl_crystal_colour red
_exptl_crystal_density_diffrn 1.471
_exptl_crystal_density_method 'not measured'
_exptl_crystal_description prisms
_exptl_crystal_F_000 1272
_exptl_crystal_size_max 0.22
_exptl_crystal_size_mid 0.18
_exptl_crystal_size_min 0.10
_refine_diff_density_max 0.952
_refine_diff_density_min -0.634
_refine_diff_density_rms 0.084
_refine_ls_extinction_coef 0.0012(2)
_refine_ls_extinction_expression Fc^*^=kFc[1+0.001xFc^2^\l^3^/sin(2\q)]^-1/4^
_refine_ls_extinction_method SHELXL
_refine_ls_goodness_of_fit_ref 1.506
_refine_ls_hydrogen_treatment mixed
_refine_ls_matrix_type full
_refine_ls_number_parameters 676
_refine_ls_number_reflns 9759
_refine_ls_number_restraints 30
_refine_ls_restrained_S_all 1.525
_refine_ls_R_factor_all 0.1555
_refine_ls_R_factor_gt 0.0722
_refine_ls_shift/su_max 0.024
_refine_ls_shift/su_mean 0.002
_refine_ls_structure_factor_coef Fsqd
_refine_ls_weighting_details 'calc w=1/[\s^2^(Fo^2^)+(0.0200P)^2^+0.0000P] where P=(Fo^2^+2Fc^2^)/3'
_refine_ls_weighting_scheme calc
_refine_ls_wR_factor_gt 0.1100
_refine_ls_wR_factor_ref 0.1217
_reflns_number_gt 5064
_reflns_number_total 9759
_reflns_threshold_expression >2sigma(I)
_cod_data_source_file ic048412msi20041227_113308_1.cif
_cod_data_source_block cudmr
_cod_depositor_comments
;
The following automatic conversions were performed:
'_symmetry_cell_setting' value 'Triclinic' changed to 'triclinic'
according to '/home/saulius/struct/CIF-dictionaries/cif_core.dic'
dictionary named 'cif_core.dic' version 2.4.1 from 2010-06-29.

Automatic conversion script
Id: cif_fix_enum 1527 2010-12-29 10:47:43Z saulius 
;
_cod_original_cell_volume 2777.34(10)
_cod_database_code 4308961

loop_
_symmetry_equiv_pos_as_xyz
'x, y, z'
'-x, -y, -z'

loop_
_atom_site_label
_atom_site_type_symbol
_atom_site_fract_x
_atom_site_fract_y
_atom_site_fract_z
_atom_site_U_iso_or_equiv
_atom_site_adp_type
_atom_site_occupancy
_atom_site_symmetry_multiplicity
_atom_site_calc_flag
_atom_site_refinement_flags
_atom_site_disorder_assembly
_atom_site_disorder_group
Cu2 Cu 1.22114(7) 0.58849(4) 0.60390(3) 0.0318(2) Uani 1 1 d . . .
N1' N 1.0147(4) 0.7352(3) 0.5776(2) 0.0257(11) Uani 1 1 d . . .
H1' H 1.0482 0.6841 0.5564 0.031 Uiso 1 1 d R . .
N2' N 1.2312(4) 0.6917(3) 0.6860(2) 0.0247(11) Uani 1 1 d . . .
N3' N 1.3247(4) 0.5255(3) 0.6755(2) 0.0259(11) Uani 1 1 d . . .
N4' N 1.1966(4) 0.3470(3) 0.5625(2) 0.0241(11) Uani 1 1 d . . .
H4' H 1.2015 0.3917 0.5417 0.029 Uiso 1 1 d R . .
C1' C 0.9190(5) 0.7777(4) 0.5451(3) 0.0247(14) Uani 1 1 d . . .
C2' C 0.8928(5) 0.8544(3) 0.5944(3) 0.0238(13) Uani 1 1 d . . .
C3' C 0.9767(5) 0.8565(4) 0.6587(3) 0.0265(14) Uani 1 1 d . . .
C4' C 1.0533(5) 0.7813(4) 0.6467(3) 0.0248(14) Uani 1 1 d . . .
C5' C 1.1538(5) 0.7579(4) 0.6963(3) 0.0277(14) Uani 1 1 d . . .
H5' H 1.1670 0.7956 0.7435 0.033 Uiso 1 1 d R . .
C6' C 1.3365(5) 0.6848(4) 0.7433(3) 0.0257(14) Uani 1 1 d . . .
C7' C 1.3876(5) 0.7561(4) 0.8058(3) 0.0279(14) Uani 1 1 d . . .
H7' H 1.3511 0.8136 0.8114 0.033 Uiso 1 1 d R . .
C8' C 1.4888(5) 0.7447(4) 0.8589(3) 0.0270(14) Uani 1 1 d . . .
C9' C 1.5463(6) 0.6624(4) 0.8506(3) 0.0278(14) Uani 1 1 d . . .
C10' C 1.4967(5) 0.5909(4) 0.7888(3) 0.0281(14) Uani 1 1 d . . .
H10' H 1.5358 0.5342 0.7831 0.034 Uiso 1 1 d R . .
C11' C 1.3875(5) 0.6009(4) 0.7361(3) 0.0229(13) Uani 1 1 d . . .
C12' C 1.3028(5) 0.4444(4) 0.6837(3) 0.0267(14) Uani 1 1 d . . .
H12' H 1.3324 0.4418 0.7304 0.032 Uiso 1 1 d R . .
C13' C 1.2427(5) 0.3595(4) 0.6325(3) 0.0241(13) Uani 1 1 d . . .
C14' C 1.2142(5) 0.2735(4) 0.6437(3) 0.0266(14) Uani 1 1 d . . .
C15' C 1.1526(5) 0.2099(4) 0.5790(3) 0.0276(14) Uani 1 1 d . . .
C16' C 1.1429(5) 0.2568(4) 0.5299(3) 0.0249(14) Uani 1 1 d . . .
C17' C 0.7847(5) 0.9171(4) 0.5818(2) 0.0353(15) Uani 1 1 d . . .
H17D H 0.7423 0.9008 0.5330 0.053 Uiso 1 1 d R . .
H17E H 0.7100 0.9112 0.6067 0.053 Uiso 1 1 d R . .
H17F H 0.8333 0.9798 0.5976 0.053 Uiso 1 1 d R . .
C18' C 0.9894(5) 0.9287(4) 0.7275(2) 0.0325(15) Uani 1 1 d . . .
H18C H 0.9967 0.9001 0.7640 0.039 Uiso 1 1 d R . .
H18D H 0.9023 0.9559 0.7257 0.039 Uiso 1 1 d R . .
C19' C 1.1162(6) 1.0070(4) 0.7453(3) 0.0458(16) Uani 1 1 d . . .
H19D H 1.1181 1.0514 0.7890 0.069 Uiso 1 1 d R . .
H19E H 1.2039 0.9804 0.7483 0.069 Uiso 1 1 d R . .
H19F H 1.1085 1.0369 0.7095 0.069 Uiso 1 1 d R . .
O20' O 1.5414(4) 0.8104(3) 0.92177(18) 0.0421(11) Uani 1 1 d . . .
C21' C 1.4631(6) 0.8853(4) 0.9379(3) 0.0506(18) Uani 1 1 d . . .
H21D H 1.5091 0.9274 0.9826 0.076 Uiso 1 1 d R . .
H21E H 1.4588 0.9173 0.9034 0.076 Uiso 1 1 d R . .
H21F H 1.3666 0.8610 0.9387 0.076 Uiso 1 1 d R . .
O22' O 1.6509(4) 0.6599(2) 0.90542(17) 0.0367(10) Uani 1 1 d . . .
C23' C 1.7071(6) 0.5757(4) 0.9015(2) 0.0411(16) Uani 1 1 d . . .
H23D H 1.7771 0.5836 0.9436 0.062 Uiso 1 1 d R . .
H23E H 1.6313 0.5259 0.8954 0.062 Uiso 1 1 d R . .
H23F H 1.7535 0.5619 0.8628 0.062 Uiso 1 1 d R . .
C24' C 1.2516(5) 0.2526(3) 0.7107(2) 0.0299(14) Uani 1 1 d . . .
H24C H 1.1774 0.2058 0.7115 0.036 Uiso 1 1 d R . .
H24D H 1.2532 0.3071 0.7480 0.036 Uiso 1 1 d R . .
C25' C 1.3973(6) 0.2178(5) 0.7219(3) 0.075(2) Uani 1 1 d . . .
H25D H 1.4183 0.2045 0.7654 0.113 Uiso 1 1 d R . .
H25E H 1.3948 0.1630 0.6847 0.113 Uiso 1 1 d R . .
H25F H 1.4712 0.2651 0.7215 0.113 Uiso 1 1 d R . .
C26' C 1.0946(6) 0.1100(4) 0.5662(3) 0.0399(16) Uani 1 1 d . . .
H26D H 1.0589 0.0811 0.5173 0.060 Uiso 1 1 d R . .
H26E H 1.1705 0.0795 0.5833 0.060 Uiso 1 1 d R . .
H26F H 1.0170 0.1057 0.5899 0.060 Uiso 1 1 d R . .
N1B N 1.1367(4) 0.5237(3) 0.4619(2) 0.0234(11) Uiso 1 1 d . . .
O1B O 1.1923(4) 0.5072(3) 0.51128(19) 0.0576(13) Uani 1 1 d . . .
O2B O 1.1005(4) 0.6000(3) 0.4631(2) 0.0677(14) Uani 1 1 d . . .
O3B O 1.1142(5) 0.4641(3) 0.40253(19) 0.0713(14) Uani 1 1 d . . .
N1A N 0.1444(10) 0.0290(5) -0.0343(3) 0.0185(14) Uiso 0.68 1 d PDU A 1
O1A O 0.1924(5) 0.0086(4) 0.0168(2) 0.0388(15) Uiso 0.68 1 d PDU A 1
O2A O 0.1083(5) 0.1040(3) -0.0335(2) 0.0424(15) Uiso 0.68 1 d PDU A 1
O3A O 0.1323(6) -0.0296(4) -0.0934(3) 0.0601(18) Uiso 0.68 1 d PDU A 1
N1AA N 0.127(2) 0.0218(10) -0.0320(5) 0.0185(14) Uiso 0.32 1 d PDU A 2
O1AA O 0.2092(11) -0.0360(7) -0.0301(6) 0.058(3) Uiso 0.32 1 d PDU A 2
O2AA O 0.1168(10) 0.0806(6) 0.0188(4) 0.043(3) Uiso 0.32 1 d PDU A 2
O3AA O 0.0598(11) 0.0212(8) -0.0908(4) 0.062(4) Uiso 0.32 1 d PDU A 2
Cu1 Cu 0.20782(7) 0.08643(5) 0.10806(3) 0.0336(2) Uani 1 1 d . . .
N1 N 0.0026(4) 0.2338(3) 0.0797(2) 0.0283(11) Uani 1 1 d . . .
H1 H 0.0388 0.1833 0.0595 0.034 Uiso 1 1 d R . .
N2 N 0.2140(5) 0.1925(3) 0.1916(2) 0.0260(11) Uani 1 1 d . A .
N3 N 0.3077(4) 0.0268(3) 0.1801(2) 0.0273(11) Uani 1 1 d . A .
N4 N 0.1951(4) -0.1508(3) 0.0637(2) 0.0259(11) Uani 1 1 d . A .
H4 H 0.2021 -0.1054 0.0438 0.031 Uiso 1 1 d R . .
C1 C -0.0934(5) 0.2760(4) 0.0462(3) 0.0256(14) Uani 1 1 d . . .
C2 C -0.1257(6) 0.3513(4) 0.0949(3) 0.0284(14) Uani 1 1 d . . .
C3 C -0.0432(6) 0.3541(4) 0.1599(3) 0.0265(14) Uani 1 1 d . . .
C4 C 0.0360(6) 0.2804(4) 0.1496(3) 0.0269(14) Uani 1 1 d . A .
C5 C 0.1347(6) 0.2579(4) 0.2008(3) 0.0287(14) Uani 1 1 d . . .
H5 H 0.1441 0.2948 0.2480 0.034 Uiso 1 1 d R A .
C6 C 0.3158(6) 0.1845(4) 0.2487(3) 0.0257(14) Uani 1 1 d . . .
C7 C 0.3657(6) 0.2551(4) 0.3098(3) 0.0286(14) Uani 1 1 d . A .
H7 H 0.3279 0.3123 0.3160 0.034 Uiso 1 1 d R . .
C8 C 0.4654(6) 0.2442(4) 0.3641(3) 0.0287(14) Uani 1 1 d . . .
C9 C 0.5263(6) 0.1617(4) 0.3553(3) 0.0281(14) Uani 1 1 d . A .
C10 C 0.4772(5) 0.0912(4) 0.2944(3) 0.0251(14) Uani 1 1 d . . .
H10 H 0.5167 0.0347 0.2884 0.030 Uiso 1 1 d R A .
C11 C 0.3683(5) 0.1003(4) 0.2418(2) 0.0233(13) Uani 1 1 d . A .
C12 C 0.2898(5) -0.0550(4) 0.1868(2) 0.0238(14) Uani 1 1 d . . .
H12 H 0.3173 -0.0591 0.2331 0.029 Uiso 1 1 d R A .
C13 C 0.2318(5) -0.1405(4) 0.1333(3) 0.0224(13) Uani 1 1 d . A .
C14 C 0.2055(5) -0.2257(4) 0.1434(3) 0.0237(13) Uani 1 1 d . . .
C15 C 0.1500(5) -0.2908(4) 0.0783(3) 0.0248(14) Uani 1 1 d . A .
C16 C 0.1460(5) -0.2425(4) 0.0292(3) 0.0254(14) Uani 1 1 d . . .
C17 C -0.2345(5) 0.4120(4) 0.0800(2) 0.0383(15) Uani 1 1 d . . .
H17A H -0.2753 0.3949 0.0311 0.057 Uiso 1 1 d R . .
H17B H -0.3102 0.4049 0.1043 0.057 Uiso 1 1 d R . .
H17C H -0.1882 0.4751 0.0958 0.057 Uiso 1 1 d R . .
C18 C -0.0399(5) 0.4258(3) 0.2278(2) 0.0335(15) Uani 1 1 d . . .
H18A H -0.0191 0.3999 0.2655 0.040 Uiso 1 1 d R . .
H18B H -0.1347 0.4433 0.2257 0.040 Uiso 1 1 d R . .
C19 C 0.0661(7) 0.5117(4) 0.2416(3) 0.065(2) Uani 1 1 d . . .
H19A H 0.0636 0.5565 0.2845 0.098 Uiso 1 1 d R . .
H19B H 0.1609 0.4941 0.2442 0.098 Uiso 1 1 d R . .
H19C H 0.0444 0.5379 0.2041 0.098 Uiso 1 1 d R . .
O20 O 0.5191(4) 0.3098(2) 0.42699(17) 0.0390(10) Uani 1 1 d . A .
C21 C 0.4412(6) 0.3857(4) 0.4432(2) 0.0470(17) Uani 1 1 d . . .
H21A H 0.4869 0.4273 0.4882 0.070 Uiso 1 1 d R A .
H21B H 0.4389 0.4180 0.4090 0.070 Uiso 1 1 d R . .
H21C H 0.3440 0.3620 0.4435 0.070 Uiso 1 1 d R . .
O22 O 0.6294(4) 0.1607(3) 0.40987(17) 0.0367(10) Uani 1 1 d . . .
C23 C 0.6870(6) 0.0763(4) 0.4065(3) 0.0454(17) Uani 1 1 d . A .
H23A H 0.7586 0.0834 0.4479 0.068 Uiso 1 1 d R . .
H23B H 0.6095 0.0281 0.4016 0.068 Uiso 1 1 d R . .
H23C H 0.7305 0.0607 0.3670 0.068 Uiso 1 1 d R . .
C24 C 0.2197(5) -0.2477(3) 0.2120(2) 0.0301(14) Uani 1 1 d . A .
H24A H 0.2994 -0.2064 0.2454 0.036 Uiso 1 1 d R . .
H24B H 0.2399 -0.3096 0.2055 0.036 Uiso 1 1 d R . .
C25 C 0.0807(6) -0.2373(4) 0.2399(3) 0.0514(16) Uani 1 1 d . . .
H25A H 0.0918 -0.2514 0.2832 0.077 Uiso 1 1 d R A .
H25B H 0.0614 -0.1752 0.2468 0.077 Uiso 1 1 d R . .
H25C H 0.0015 -0.2792 0.2066 0.077 Uiso 1 1 d R . .
C26 C 0.0967(6) -0.3911(4) 0.0619(2) 0.0398(16) Uani 1 1 d . . .
H26A H 0.0668 -0.4181 0.0125 0.060 Uiso 1 1 d R A .
H26B H 0.1726 -0.4210 0.0799 0.060 Uiso 1 1 d R . .
H26C H 0.0156 -0.3988 0.0828 0.060 Uiso 1 1 d R . .
Cl1A Cl 0.6396(3) 0.15164(14) 0.58353(9) 0.1085(8) Uani 1 1 d . . .
Cl2A Cl 0.6104(2) 0.34493(15) 0.61936(10) 0.0978(7) Uani 1 1 d . . .
C1A C 0.6748(13) 0.2592(6) 0.5732(4) 0.178(5) Uani 1 1 d . . .
H1AA H 0.6511 0.2551 0.5248 0.214 Uiso 1 1 d R . .
H1AB H 0.7781 0.2757 0.5891 0.214 Uiso 1 1 d R . .
Cl1B Cl 1.6753(3) 0.65407(16) 1.08401(10) 0.1290(10) Uani 1 1 d . . .
Cl2B Cl 1.5702(2) 0.82857(16) 1.10014(10) 0.1045(8) Uani 1 1 d . . .
C1B C 1.6994(6) 0.7630(4) 1.0719(3) 0.064(2) Uani 1 1 d . . .
H1BA H 1.6938 0.7561 1.0235 0.077 Uiso 1 1 d R . .
H1BB H 1.7941 0.7949 1.0972 0.077 Uiso 1 1 d R . .

loop_
_atom_site_aniso_label
_atom_site_aniso_U_11
_atom_site_aniso_U_22
_atom_site_aniso_U_33
_atom_site_aniso_U_23
_atom_site_aniso_U_13
_atom_site_aniso_U_12
Cu2 0.0410(5) 0.0265(5) 0.0219(4) 0.0035(3) -0.0023(4) 0.0046(4)
N1' 0.037(3) 0.016(3) 0.022(3) 0.004(2) 0.000(2) 0.006(2)
N2' 0.031(3) 0.023(3) 0.019(3) 0.010(2) -0.004(2) 0.003(2)
N3' 0.032(3) 0.020(3) 0.021(3) 0.001(2) 0.003(2) 0.002(2)
N4' 0.030(3) 0.021(3) 0.020(3) 0.007(2) 0.000(2) 0.003(2)
C1' 0.027(3) 0.017(4) 0.029(4) 0.010(3) 0.001(3) 0.001(3)
C2' 0.029(3) 0.011(3) 0.026(3) 0.001(3) 0.000(3) 0.003(3)
C3' 0.031(3) 0.019(4) 0.026(3) 0.005(3) 0.007(3) -0.003(3)
C4' 0.030(3) 0.023(4) 0.018(3) 0.006(3) -0.003(3) 0.001(3)
C5' 0.038(4) 0.019(4) 0.021(3) 0.005(3) 0.000(3) -0.005(3)
C6' 0.027(3) 0.025(4) 0.026(3) 0.009(3) 0.005(3) 0.002(3)
C7' 0.029(3) 0.018(4) 0.032(3) 0.004(3) 0.003(3) 0.000(3)
C8' 0.028(3) 0.025(4) 0.025(3) 0.009(3) -0.005(3) 0.001(3)
C9' 0.029(3) 0.026(4) 0.030(4) 0.015(3) 0.000(3) 0.002(3)
C10' 0.035(3) 0.020(4) 0.025(3) 0.003(3) 0.002(3) 0.003(3)
C11' 0.027(3) 0.024(4) 0.016(3) 0.005(3) 0.003(3) 0.002(3)
C12' 0.031(3) 0.024(4) 0.027(3) 0.011(3) 0.004(3) 0.008(3)
C13' 0.029(3) 0.017(4) 0.020(3) 0.002(3) -0.001(3) 0.001(3)
C14' 0.026(3) 0.024(4) 0.031(4) 0.011(3) 0.004(3) 0.007(3)
C15' 0.033(3) 0.019(4) 0.027(3) 0.007(3) -0.002(3) 0.003(3)
C16' 0.026(3) 0.017(4) 0.027(4) 0.003(3) -0.003(3) 0.004(3)
C17' 0.034(3) 0.034(4) 0.035(3) 0.009(3) 0.002(3) 0.006(3)
C18' 0.038(3) 0.030(4) 0.029(3) 0.007(3) 0.007(3) 0.006(3)
C19' 0.066(4) 0.026(4) 0.034(3) -0.004(3) 0.008(3) -0.001(3)
O20' 0.055(3) 0.027(3) 0.028(2) -0.0070(19) -0.011(2) 0.012(2)
C21' 0.062(4) 0.049(5) 0.028(4) 0.000(3) -0.006(3) 0.013(4)
O22' 0.040(2) 0.031(3) 0.030(2) 0.0050(19) -0.010(2) 0.010(2)
C23' 0.058(4) 0.029(4) 0.033(4) 0.005(3) 0.001(3) 0.018(3)
C24' 0.041(3) 0.028(4) 0.021(3) 0.010(3) 0.002(3) 0.003(3)
C25' 0.062(4) 0.134(7) 0.058(4) 0.068(5) 0.012(4) 0.037(5)
C26' 0.050(4) 0.023(4) 0.042(4) 0.010(3) 0.001(3) 0.003(3)
O1B 0.094(3) 0.034(3) 0.030(2) -0.0081(19) 0.013(2) -0.008(2)
O2B 0.077(3) 0.076(3) 0.061(3) 0.029(3) 0.019(3) 0.038(3)
O3B 0.111(4) 0.061(3) 0.033(2) 0.007(2) 0.007(2) 0.008(3)
Cu1 0.0447(5) 0.0270(5) 0.0222(4) 0.0018(3) -0.0013(4) 0.0047(4)
N1 0.036(3) 0.015(3) 0.028(3) 0.003(2) -0.002(2) 0.004(2)
N2 0.037(3) 0.014(3) 0.023(3) 0.005(2) 0.001(2) 0.000(2)
N3 0.032(3) 0.022(3) 0.025(3) 0.005(2) 0.003(2) -0.001(2)
N4 0.039(3) 0.012(3) 0.025(3) 0.007(2) 0.004(2) -0.001(2)
C1 0.024(3) 0.021(4) 0.027(4) 0.007(3) -0.001(3) -0.001(3)
C2 0.030(3) 0.026(4) 0.030(4) 0.008(3) 0.008(3) 0.002(3)
C3 0.035(3) 0.017(4) 0.028(3) 0.007(3) 0.007(3) 0.000(3)
C4 0.037(4) 0.015(4) 0.027(4) 0.007(3) 0.005(3) -0.004(3)
C5 0.041(4) 0.021(4) 0.021(3) 0.004(3) 0.006(3) -0.004(3)
C6 0.031(3) 0.023(4) 0.021(3) 0.009(3) 0.005(3) -0.005(3)
C7 0.044(4) 0.017(4) 0.020(3) 0.001(3) 0.001(3) 0.004(3)
C8 0.038(4) 0.016(4) 0.025(3) -0.001(3) 0.003(3) -0.004(3)
C9 0.031(3) 0.031(4) 0.017(3) 0.003(3) 0.000(3) -0.001(3)
C10 0.032(3) 0.020(4) 0.020(3) 0.004(3) 0.002(3) 0.001(3)
C11 0.033(3) 0.012(4) 0.017(3) 0.000(3) -0.002(3) -0.008(3)
C12 0.025(3) 0.020(4) 0.020(3) -0.003(3) 0.005(3) 0.001(3)
C13 0.023(3) 0.018(4) 0.025(3) 0.007(3) 0.000(3) 0.005(3)
C14 0.025(3) 0.021(4) 0.026(3) 0.008(3) 0.004(3) 0.008(3)
C15 0.032(3) 0.015(4) 0.026(3) 0.007(3) 0.002(3) 0.002(3)
C16 0.025(3) 0.018(4) 0.029(4) 0.003(3) 0.002(3) 0.003(3)
C17 0.051(4) 0.031(4) 0.033(3) 0.009(3) 0.007(3) 0.013(3)
C18 0.045(4) 0.022(4) 0.030(3) 0.002(3) 0.010(3) 0.002(3)
C19 0.117(6) 0.026(4) 0.041(4) -0.011(3) 0.035(4) -0.020(4)
O20 0.048(2) 0.025(3) 0.029(2) -0.0056(19) -0.007(2) 0.007(2)
C21 0.076(5) 0.027(4) 0.027(3) -0.007(3) 0.005(3) 0.012(4)
O22 0.040(2) 0.032(3) 0.027(2) 0.0023(19) -0.010(2) 0.007(2)
C23 0.040(4) 0.059(5) 0.033(4) 0.012(3) -0.004(3) 0.017(4)
C24 0.033(3) 0.019(3) 0.035(3) 0.008(3) 0.002(3) 0.000(3)
C25 0.058(4) 0.053(4) 0.046(4) 0.021(3) 0.010(3) 0.008(3)
C26 0.052(4) 0.029(4) 0.033(3) 0.013(3) -0.003(3) -0.006(3)
Cl1A 0.199(2) 0.0752(17) 0.0589(13) 0.0250(12) 0.0386(15) 0.0231(16)
Cl2A 0.1257(18) 0.0952(17) 0.0898(15) 0.0307(13) 0.0547(14) 0.0316(14)
C1A 0.411(17) 0.075(7) 0.052(6) 0.014(5) 0.046(8) 0.075(9)
Cl1B 0.239(3) 0.099(2) 0.0575(14) 0.0278(13) 0.0283(17) 0.062(2)
Cl2B 0.1168(17) 0.162(2) 0.0729(13) 0.0613(14) 0.0429(13) 0.0849(17)
C1B 0.053(4) 0.086(6) 0.040(4) 0.000(4) 0.003(3) 0.009(4)

loop_
_atom_type_symbol
_atom_type_description
_atom_type_scat_dispersion_real
_atom_type_scat_dispersion_imag
_atom_type_scat_source
C C 0.0033 0.0016 'International Tables Vol C Tables 4.2.6.8 and 6.1.1.4'
H H 0.0000 0.0000 'International Tables Vol C Tables 4.2.6.8 and 6.1.1.4'
N N 0.0061 0.0033 'International Tables Vol C Tables 4.2.6.8 and 6.1.1.4'
O O 0.0106 0.0060 'International Tables Vol C Tables 4.2.6.8 and 6.1.1.4'
Cl Cl 0.1484 0.1585 'International Tables Vol C Tables 4.2.6.8 and 6.1.1.4'
Cu Cu 0.3201 1.2651 'International Tables Vol C Tables 4.2.6.8 and 6.1.1.4'

loop_
_geom_angle_atom_site_label_1
_geom_angle_atom_site_label_2
_geom_angle_atom_site_label_3
_geom_angle
_geom_angle_site_symmetry_1
_geom_angle_site_symmetry_3
_geom_angle_publ_flag
O1B Cu2 N2' 165.80(18) . . ?
O1B Cu2 N3' 109.65(17) . . ?
N2' Cu2 N3' 84.50(17) . . ?
C1' N1' C4' 110.0(4) . . ?
C1' N1' H1' 124.7 . . ?
C4' N1' H1' 125.3 . . ?
C5' N2' C6' 118.8(4) . . ?
C5' N2' Cu2 130.6(4) . . ?
C6' N2' Cu2 110.4(3) . . ?
C12' N3' C11' 117.1(4) . . ?
C12' N3' Cu2 133.9(4) . . ?
C11' N3' Cu2 104.1(3) . . ?
C16' N4' C13' 109.1(4) . . ?
C16' N4' H4' 125.5 . . ?
C13' N4' H4' 125.4 . . ?
N1' C1' C2' 108.5(5) . . ?
N1' C1' C16' 122.3(5) . 2_766 ?
C2' C1' C16' 129.1(5) . 2_766 ?
C1' C2' C3' 106.8(5) . . ?
C1' C2' C17' 126.3(5) . . ?
C3' C2' C17' 126.6(5) . . ?
C2' C3' C4' 107.1(4) . . ?
C2' C3' C18' 126.7(5) . . ?
C4' C3' C18' 126.1(5) . . ?
N1' C4' C3' 107.6(5) . . ?
N1' C4' C5' 125.6(5) . . ?
C3' C4' C5' 126.8(5) . . ?
N2' C5' C4' 128.0(5) . . ?
N2' C5' H5' 115.9 . . ?
C4' C5' H5' 116.1 . . ?
C11' C6' C7' 118.9(5) . . ?
C11' C6' N2' 117.0(5) . . ?
C7' C6' N2' 124.1(5) . . ?
C8' C7' C6' 121.0(5) . . ?
C8' C7' H7' 119.7 . . ?
C6' C7' H7' 119.2 . . ?
O20' C8' C7' 124.2(5) . . ?
O20' C8' C9' 115.4(5) . . ?
C7' C8' C9' 120.3(5) . . ?
O22' C9' C10' 125.2(5) . . ?
O22' C9' C8' 115.5(5) . . ?
C10' C9' C8' 119.3(5) . . ?
C9' C10' C11' 120.3(5) . . ?
C9' C10' H10' 119.4 . . ?
C11' C10' H10' 120.4 . . ?
C6' C11' C10' 120.0(5) . . ?
C6' C11' N3' 118.8(5) . . ?
C10' C11' N3' 121.2(5) . . ?
N3' C12' C13' 128.1(5) . . ?
N3' C12' H12' 115.7 . . ?
C13' C12' H12' 116.2 . . ?
N4' C13' C14' 107.5(5) . . ?
N4' C13' C12' 125.9(5) . . ?
C14' C13' C12' 126.6(5) . . ?
C15' C14' C13' 106.9(5) . . ?
C15' C14' C24' 126.3(5) . . ?
C13' C14' C24' 126.7(5) . . ?
C16' C15' C14' 107.8(5) . . ?
C16' C15' C26' 126.3(5) . . ?
C14' C15' C26' 125.7(5) . . ?
N4' C16' C15' 108.6(5) . . ?
N4' C16' C1' 122.0(5) . 2_766 ?
C15' C16' C1' 129.3(5) . 2_766 ?
C2' C17' H17D 109.6 . . ?
C2' C17' H17E 109.6 . . ?
H17D C17' H17E 109.5 . . ?
C2' C17' H17F 109.2 . . ?
H17D C17' H17F 109.5 . . ?
H17E C17' H17F 109.5 . . ?
C3' C18' C19' 114.1(4) . . ?
C3' C18' H18C 109.8 . . ?
C19' C18' H18C 109.7 . . ?
C3' C18' H18D 108.1 . . ?
C19' C18' H18D 107.1 . . ?
H18C C18' H18D 107.8 . . ?
C18' C19' H19D 110.6 . . ?
C18' C19' H19E 107.6 . . ?
H19D C19' H19E 109.5 . . ?
C18' C19' H19F 110.2 . . ?
H19D C19' H19F 109.5 . . ?
H19E C19' H19F 109.5 . . ?
C8' O20' C21' 116.5(4) . . ?
O20' C21' H21D 109.8 . . ?
O20' C21' H21E 110.5 . . ?
H21D C21' H21E 109.5 . . ?
O20' C21' H21F 108.1 . . ?
H21D C21' H21F 109.5 . . ?
H21E C21' H21F 109.5 . . ?
C9' O22' C23' 117.9(4) . . ?
O22' C23' H23D 108.8 . . ?
O22' C23' H23E 111.2 . . ?
H23D C23' H23E 109.5 . . ?
O22' C23' H23F 108.5 . . ?
H23D C23' H23F 109.5 . . ?
H23E C23' H23F 109.5 . . ?
C14' C24' C25' 113.3(4) . . ?
C14' C24' H24C 108.5 . . ?
C25' C24' H24C 108.2 . . ?
C14' C24' H24D 109.1 . . ?
C25' C24' H24D 109.4 . . ?
H24C C24' H24D 108.2 . . ?
C24' C25' H25D 111.4 . . ?
C24' C25' H25E 109.1 . . ?
H25D C25' H25E 109.5 . . ?
C24' C25' H25F 107.9 . . ?
H25D C25' H25F 109.5 . . ?
H25E C25' H25F 109.5 . . ?
C15' C26' H26D 109.3 . . ?
C15' C26' H26E 109.7 . . ?
H26D C26' H26E 109.5 . . ?
C15' C26' H26F 109.4 . . ?
H26D C26' H26F 109.5 . . ?
H26E C26' H26F 109.5 . . ?
O1B N1B O2B 122.9(5) . . ?
O1B N1B O3B 120.7(5) . . ?
O2B N1B O3B 116.3(5) . . ?
N1B O1B Cu2 124.4(4) . . ?
O1A N1A O2A 124.0(5) . . ?
O1A N1A O3A 118.8(5) . . ?
O2A N1A O3A 117.1(5) . . ?
N1A O1A Cu1 123.4(4) . . ?
O2AA N1AA O1AA 122.9(7) . . ?
O2AA N1AA O3AA 119.8(7) . . ?
O1AA N1AA O3AA 117.1(7) . . ?
N1AA O2AA Cu1 123.3(7) . . ?
O2AA Cu1 O1A 42.7(3) . . ?
O2AA Cu1 N2 123.8(3) . . ?
O1A Cu1 N2 165.30(19) . . ?
O2AA Cu1 N3 151.8(3) . . ?
O1A Cu1 N3 110.17(19) . . ?
N2 Cu1 N3 83.96(17) . . ?
C1 N1 C4 109.2(4) . . ?
C1 N1 H1 125.6 . . ?
C4 N1 H1 125.2 . . ?
C5 N2 C6 119.9(5) . . ?
C5 N2 Cu1 130.5(4) . . ?
C6 N2 Cu1 109.4(3) . . ?
C12 N3 C11 116.5(4) . . ?
C12 N3 Cu1 133.3(4) . . ?
C11 N3 Cu1 106.4(3) . . ?
C13 N4 C16 108.4(4) . . ?
C13 N4 H4 125.9 . . ?
C16 N4 H4 125.6 . . ?
N1 C1 C2 109.1(5) . . ?
N1 C1 C16 121.3(5) . 2 ?
C2 C1 C16 129.7(5) . 2 ?
C1 C2 C3 106.4(5) . . ?
C1 C2 C17 126.0(5) . . ?
C3 C2 C17 127.5(5) . . ?
C4 C3 C2 107.7(5) . . ?
C4 C3 C18 127.0(5) . . ?
C2 C3 C18 125.3(5) . . ?
N1 C4 C3 107.6(5) . . ?
N1 C4 C5 125.5(5) . . ?
C3 C4 C5 126.9(5) . . ?
N2 C5 C4 127.6(5) . . ?
N2 C5 H5 115.8 . . ?
C4 C5 H5 116.6 . . ?
C7 C6 C11 118.9(5) . . ?
C7 C6 N2 123.3(5) . . ?
C11 C6 N2 117.8(5) . . ?
C6 C7 C8 121.3(5) . . ?
C6 C7 H7 119.9 . . ?
C8 C7 H7 118.7 . . ?
O20 C8 C7 125.3(5) . . ?
O20 C8 C9 114.8(5) . . ?
C7 C8 C9 119.7(5) . . ?
O22 C9 C10 126.1(5) . . ?
O22 C9 C8 114.8(5) . . ?
C10 C9 C8 119.1(5) . . ?
C9 C10 C11 120.7(5) . . ?
C9 C10 H10 119.6 . . ?
C11 C10 H10 119.7 . . ?
C10 C11 C6 120.0(5) . . ?
C10 C11 N3 122.5(5) . . ?
C6 C11 N3 117.6(5) . . ?
N3 C12 C13 127.9(5) . . ?
N3 C12 H12 116.1 . . ?
C13 C12 H12 116.1 . . ?
N4 C13 C14 108.7(4) . . ?
N4 C13 C12 125.4(5) . . ?
C14 C13 C12 125.9(5) . . ?
C13 C14 C15 108.0(4) . . ?
C13 C14 C24 127.8(5) . . ?
C15 C14 C24 124.1(5) . . ?
C14 C15 C16 106.5(5) . . ?
C14 C15 C26 128.6(5) . . ?
C16 C15 C26 124.8(5) . . ?
N4 C16 C15 108.4(5) . . ?
N4 C16 C1 122.0(5) . 2 ?
C15 C16 C1 129.5(5) . 2 ?
C2 C17 H17A 110.2 . . ?
C2 C17 H17B 108.7 . . ?
H17A C17 H17B 109.5 . . ?
C2 C17 H17C 109.5 . . ?
H17A C17 H17C 109.5 . . ?
H17B C17 H17C 109.5 . . ?
C19 C18 C3 113.6(4) . . ?
C19 C18 H18A 109.8 . . ?
C3 C18 H18A 110.1 . . ?
C19 C18 H18B 107.4 . . ?
C3 C18 H18B 107.6 . . ?
H18A C18 H18B 108.2 . . ?
C18 C19 H19A 111.5 . . ?
C18 C19 H19B 107.2 . . ?
H19A C19 H19B 109.5 . . ?
C18 C19 H19C 109.6 . . ?
H19A C19 H19C 109.5 . . ?
H19B C19 H19C 109.5 . . ?
C8 O20 C21 116.3(4) . . ?
O20 C21 H21A 109.8 . . ?
O20 C21 H21B 110.3 . . ?
H21A C21 H21B 109.5 . . ?
O20 C21 H21C 108.3 . . ?
H21A C21 H21C 109.5 . . ?
H21B C21 H21C 109.5 . . ?
C9 O22 C23 117.5(4) . . ?
O22 C23 H23A 110.3 . . ?
O22 C23 H23B 109.1 . . ?
H23A C23 H23B 109.5 . . ?
O22 C23 H23C 109.0 . . ?
H23A C23 H23C 109.5 . . ?
H23B C23 H23C 109.5 . . ?
C14 C24 C25 111.3(4) . . ?
C14 C24 H24A 109.2 . . ?
C25 C24 H24A 109.0 . . ?
C14 C24 H24B 109.3 . . ?
C25 C24 H24B 109.8 . . ?
H24A C24 H24B 108.2 . . ?
C24 C25 H25A 110.1 . . ?
C24 C25 H25B 109.6 . . ?
H25A C25 H25B 109.5 . . ?
C24 C25 H25C 108.8 . . ?
H25A C25 H25C 109.5 . . ?
H25B C25 H25C 109.5 . . ?
C15 C26 H26A 109.5 . . ?
C15 C26 H26B 109.8 . . ?
H26A C26 H26B 109.5 . . ?
C15 C26 H26C 109.1 . . ?
H26A C26 H26C 109.5 . . ?
H26B C26 H26C 109.5 . . ?
Cl2A C1A Cl1A 118.9(6) . . ?
Cl2A C1A H1AA 110.9 . . ?
Cl1A C1A H1AA 110.0 . . ?
Cl2A C1A H1AB 104.3 . . ?
Cl1A C1A H1AB 103.8 . . ?
H1AA C1A H1AB 108.0 . . ?
Cl2B C1B Cl1B 111.9(3) . . ?
Cl2B C1B H1BA 109.3 . . ?
Cl1B C1B H1BA 109.4 . . ?
Cl2B C1B H1BB 109.0 . . ?
Cl1B C1B H1BB 109.0 . . ?
H1BA C1B H1BB 108.2 . . ?

loop_
_geom_bond_atom_site_label_1
_geom_bond_atom_site_label_2
_geom_bond_distance
_geom_bond_site_symmetry_2
_geom_bond_publ_flag
Cu2 O1B 1.917(3) . ?
Cu2 N2' 1.944(4) . ?
Cu2 N3' 2.116(4) . ?
N1' C1' 1.349(6) . ?
N1' C4' 1.361(6) . ?
N1' H1' 0.9000 . ?
N2' C5' 1.300(6) . ?
N2' C6' 1.433(6) . ?
N3' C12' 1.298(6) . ?
N3' C11' 1.427(6) . ?
N4' C16' 1.355(6) . ?
N4' C13' 1.377(5) . ?
N4' H4' 0.9000 . ?
C1' C2' 1.397(6) . ?
C1' C16' 1.469(6) 2_766 ?
C2' C3' 1.401(6) . ?
C2' C17' 1.506(6) . ?
C3' C4' 1.406(7) . ?
C3' C18' 1.509(6) . ?
C4' C5' 1.408(6) . ?
C5' H5' 0.9599 . ?
C6' C11' 1.393(7) . ?
C6' C7' 1.402(7) . ?
C7' C8' 1.377(6) . ?
C7' H7' 0.9600 . ?
C8' O20' 1.370(5) . ?
C8' C9' 1.397(7) . ?
C9' O22' 1.370(6) . ?
C9' C10' 1.393(7) . ?
C10' C11' 1.406(6) . ?
C10' H10' 0.9601 . ?
C12' C13' 1.414(7) . ?
C12' H12' 0.9600 . ?
C13' C14' 1.403(7) . ?
C14' C15' 1.396(6) . ?
C14' C24' 1.484(6) . ?
C15' C16' 1.382(6) . ?
C15' C26' 1.504(7) . ?
C16' C1' 1.469(6) 2_766 ?
C17' H17D 0.9599 . ?
C17' H17E 0.9600 . ?
C17' H17F 0.9601 . ?
C18' C19' 1.528(6) . ?
C18' H18C 0.9600 . ?
C18' H18D 0.9599 . ?
C19' H19D 0.9600 . ?
C19' H19E 0.9600 . ?
C19' H19F 0.9600 . ?
O20' C21' 1.419(5) . ?
C21' H21D 0.9601 . ?
C21' H21E 0.9600 . ?
C21' H21F 0.9601 . ?
O22' C23' 1.425(5) . ?
C23' H23D 0.9600 . ?
C23' H23E 0.9600 . ?
C23' H23F 0.9600 . ?
C24' C25' 1.530(6) . ?
C24' H24C 0.9599 . ?
C24' H24D 0.9601 . ?
C25' H25D 0.9599 . ?
C25' H25E 0.9600 . ?
C25' H25F 0.9599 . ?
C26' H26D 0.9600 . ?
C26' H26E 0.9601 . ?
C26' H26F 0.9600 . ?
N1B O1B 1.156(5) . ?
N1B O2B 1.241(5) . ?
N1B O3B 1.272(5) . ?
N1A O1A 1.198(5) . ?
N1A O2A 1.223(5) . ?
N1A O3A 1.272(5) . ?
O1A Cu1 1.893(5) . ?
N1AA O2AA 1.200(6) . ?
N1AA O1AA 1.237(7) . ?
N1AA O3AA 1.255(7) . ?
O2AA Cu1 1.852(9) . ?
Cu1 N2 1.996(4) . ?
Cu1 N3 2.075(4) . ?
N1 C1 1.359(6) . ?
N1 C4 1.376(6) . ?
N1 H1 0.8999 . ?
N2 C5 1.301(6) . ?
N2 C6 1.416(6) . ?
N3 C12 1.292(6) . ?
N3 C11 1.421(6) . ?
N4 C13 1.367(5) . ?
N4 C16 1.372(6) . ?
N4 H4 0.8999 . ?
C1 C2 1.400(6) . ?
C1 C16 1.463(6) 2 ?
C2 C3 1.406(7) . ?
C2 C17 1.498(6) . ?
C3 C4 1.403(7) . ?
C3 C18 1.509(6) . ?
C4 C5 1.415(6) . ?
C5 H5 0.9601 . ?
C6 C7 1.378(6) . ?
C6 C11 1.404(7) . ?
C7 C8 1.383(6) . ?
C7 H7 0.9600 . ?
C8 O20 1.371(5) . ?
C8 C9 1.416(7) . ?
C9 O22 1.351(6) . ?
C9 C10 1.373(6) . ?
C10 C11 1.398(6) . ?
C10 H10 0.9600 . ?
C12 C13 1.436(6) . ?
C12 H12 0.9600 . ?
C13 C14 1.379(6) . ?
C14 C15 1.399(6) . ?
C14 C24 1.521(6) . ?
C15 C16 1.400(6) . ?
C15 C26 1.490(6) . ?
C16 C1 1.463(6) 2 ?
C17 H17A 0.9600 . ?
C17 H17B 0.9600 . ?
C17 H17C 0.9600 . ?
C18 C19 1.500(6) . ?
C18 H18A 0.9602 . ?
C18 H18B 0.9600 . ?
C19 H19A 0.9600 . ?
C19 H19B 0.9600 . ?
C19 H19C 0.9600 . ?
O20 C21 1.429(5) . ?
C21 H21A 0.9601 . ?
C21 H21B 0.9599 . ?
C21 H21C 0.9600 . ?
O22 C23 1.435(6) . ?
C23 H23A 0.9601 . ?
C23 H23B 0.9601 . ?
C23 H23C 0.9599 . ?
C24 C25 1.537(6) . ?
C24 H24A 0.9600 . ?
C24 H24B 0.9601 . ?
C25 H25A 0.9602 . ?
C25 H25B 0.9600 . ?
C25 H25C 0.9599 . ?
C26 H26A 0.9599 . ?
C26 H26B 0.9600 . ?
C26 H26C 0.9600 . ?
Cl1A C1A 1.722(8) . ?
Cl2A C1A 1.633(8) . ?
C1A H1AA 0.9600 . ?
C1A H1AB 0.9600 . ?
Cl1B C1B 1.748(7) . ?
Cl2B C1B 1.737(5) . ?
C1B H1BA 0.9599 . ?
C1B H1BB 0.9600 . ?

loop_
_geom_hbond_atom_site_label_D
_geom_hbond_atom_site_label_H
_geom_hbond_atom_site_label_A
_geom_hbond_distance_DH
_geom_hbond_distance_HA
_geom_hbond_distance_DA
_geom_hbond_angle_DHA
_geom_hbond_site_symmetry_A
N4 H4 O1A 0.90 1.97 2.853(6) 166.3 .
N4 H4 O1AA 0.90 2.08 2.950(11) 161.8 .
N4' H4' O1B 0.90 2.03 2.916(6) 167.5 .

loop_
_geom_torsion_atom_site_label_1
_geom_torsion_atom_site_label_2
_geom_torsion_atom_site_label_3
_geom_torsion_atom_site_label_4
_geom_torsion
_geom_torsion_site_symmetry_1
_geom_torsion_site_symmetry_2
_geom_torsion_site_symmetry_3
_geom_torsion_site_symmetry_4
_geom_torsion_publ_flag
O1B Cu2 N2' C5' 27.8(9) . . . . ?
N3' Cu2 N2' C5' -156.8(4) . . . . ?
O1B Cu2 N2' C6' -157.2(6) . . . . ?
N3' Cu2 N2' C6' 18.2(3) . . . . ?
O1B Cu2 N3' C12' -47.6(5) . . . . ?
N2' Cu2 N3' C12' 133.6(5) . . . . ?
O1B Cu2 N3' C11' 159.1(3) . . . . ?
N2' Cu2 N3' C11' -19.7(3) . . . . ?
C4' N1' C1' C2' -0.3(6) . . . . ?
C4' N1' C1' C16' -179.6(4) . . . 2_766 ?
N1' C1' C2' C3' -0.2(6) . . . . ?
C16' C1' C2' C3' 179.1(5) 2_766 . . . ?
N1' C1' C2' C17' -175.0(4) . . . . ?
C16' C1' C2' C17' 4.3(9) 2_766 . . . ?
C1' C2' C3' C4' 0.6(6) . . . . ?
C17' C2' C3' C4' 175.4(5) . . . . ?
C1' C2' C3' C18' 177.6(4) . . . . ?
C17' C2' C3' C18' -7.6(8) . . . . ?
C1' N1' C4' C3' 0.7(6) . . . . ?
C1' N1' C4' C5' -178.4(5) . . . . ?
C2' C3' C4' N1' -0.8(6) . . . . ?
C18' C3' C4' N1' -177.8(4) . . . . ?
C2' C3' C4' C5' 178.2(5) . . . . ?
C18' C3' C4' C5' 1.2(8) . . . . ?
C6' N2' C5' C4' 174.7(5) . . . . ?
Cu2 N2' C5' C4' -10.6(8) . . . . ?
N1' C4' C5' N2' 2.6(8) . . . . ?
C3' C4' C5' N2' -176.2(5) . . . . ?
C5' N2' C6' C11' 162.4(4) . . . . ?
Cu2 N2' C6' C11' -13.3(5) . . . . ?
C5' N2' C6' C7' -16.1(7) . . . . ?
Cu2 N2' C6' C7' 168.3(4) . . . . ?
C11' C6' C7' C8' 1.4(7) . . . . ?
N2' C6' C7' C8' 179.8(4) . . . . ?
C6' C7' C8' O20' -178.7(4) . . . . ?
C6' C7' C8' C9' 2.1(7) . . . . ?
O20' C8' C9' O22' -2.2(6) . . . . ?
C7' C8' C9' O22' 177.1(4) . . . . ?
O20' C8' C9' C10' 178.7(4) . . . . ?
C7' C8' C9' C10' -2.0(7) . . . . ?
O22' C9' C10' C11' 179.4(4) . . . . ?
C8' C9' C10' C11' -1.5(7) . . . . ?
C7' C6' C11' C10' -4.9(7) . . . . ?
N2' C6' C11' C10' 176.5(4) . . . . ?
C7' C6' C11' N3' 173.7(4) . . . . ?
N2' C6' C11' N3' -4.9(6) . . . . ?
C9' C10' C11' C6' 5.0(7) . . . . ?
C9' C10' C11' N3' -173.6(4) . . . . ?
C12' N3' C11' C6' -140.3(5) . . . . ?
Cu2 N3' C11' C6' 18.3(5) . . . . ?
C12' N3' C11' C10' 38.2(6) . . . . ?
Cu2 N3' C11' C10' -163.1(3) . . . . ?
C11' N3' C12' C13' 180.0(5) . . . . ?
Cu2 N3' C12' C13' 29.3(8) . . . . ?
C16' N4' C13' C14' -0.9(5) . . . . ?
C16' N4' C13' C12' -178.9(5) . . . . ?
N3' C12' C13' N4' 0.8(8) . . . . ?
N3' C12' C13' C14' -176.8(5) . . . . ?
N4' C13' C14' C15' 0.9(6) . . . . ?
C12' C13' C14' C15' 178.8(5) . . . . ?
N4' C13' C14' C24' 177.0(4) . . . . ?
C12' C13' C14' C24' -5.1(8) . . . . ?
C13' C14' C15' C16' -0.6(6) . . . . ?
C24' C14' C15' C16' -176.7(4) . . . . ?
C13' C14' C15' C26' -175.4(5) . . . . ?
C24' C14' C15' C26' 8.5(8) . . . . ?
C13' N4' C16' C15' 0.5(5) . . . . ?
C13' N4' C16' C1' 178.1(4) . . . 2_766 ?
C14' C15' C16' N4' 0.0(6) . . . . ?
C26' C15' C16' N4' 174.8(4) . . . . ?
C14' C15' C16' C1' -177.3(5) . . . 2_766 ?
C26' C15' C16' C1' -2.5(9) . . . 2_766 ?
C2' C3' C18' C19' -93.0(6) . . . . ?
C4' C3' C18' C19' 83.4(6) . . . . ?
C7' C8' O20' C21' 14.6(7) . . . . ?
C9' C8' O20' C21' -166.1(4) . . . . ?
C10' C9' O22' C23' -4.6(7) . . . . ?
C8' C9' O22' C23' 176.3(4) . . . . ?
C15' C14' C24' C25' 81.7(7) . . . . ?
C13' C14' C24' C25' -93.6(6) . . . . ?
O2B N1B O1B Cu2 6.6(7) . . . . ?
O3B N1B O1B Cu2 -176.0(3) . . . . ?
N2' Cu2 O1B N1B -5.7(9) . . . . ?
N3' Cu2 O1B N1B 179.2(4) . . . . ?
O2A N1A O1A Cu1 4.6(13) . . . . ?
O3A N1A O1A Cu1 -176.9(6) . . . . ?
O1AA N1AA O2AA Cu1 -7(3) . . . . ?
O3AA N1AA O2AA Cu1 178.7(13) . . . . ?
N1AA O2AA Cu1 O1A -0.8(14) . . . . ?
N1AA O2AA Cu1 N2 171.5(15) . . . . ?
N1AA O2AA Cu1 N3 -20(2) . . . . ?
N1A O1A Cu1 O2AA 12.9(7) . . . . ?
N1A O1A Cu1 N2 -13.1(12) . . . . ?
N1A O1A Cu1 N3 -176.7(7) . . . . ?
O2AA Cu1 N2 C5 18.1(6) . . . . ?
O1A Cu1 N2 C5 39.0(9) . . . . ?
N3 Cu1 N2 C5 -156.5(5) . . . . ?
O2AA Cu1 N2 C6 -168.0(4) . . . . ?
O1A Cu1 N2 C6 -147.0(7) . . . . ?
N3 Cu1 N2 C6 17.5(3) . . . . ?
O2AA Cu1 N3 C12 -33.1(8) . . . . ?
O1A Cu1 N3 C12 -46.9(5) . . . . ?
N2 Cu1 N3 C12 137.3(4) . . . . ?
O2AA Cu1 N3 C11 170.3(7) . . . . ?
O1A Cu1 N3 C11 156.5(3) . . . . ?
N2 Cu1 N3 C11 -19.3(3) . . . . ?
C4 N1 C1 C2 -0.8(6) . . . . ?
C4 N1 C1 C16 178.6(4) . . . 2 ?
N1 C1 C2 C3 0.9(6) . . . . ?
C16 C1 C2 C3 -178.5(5) 2 . . . ?
N1 C1 C2 C17 -175.5(4) . . . . ?
C16 C1 C2 C17 5.1(9) 2 . . . ?
C1 C2 C3 C4 -0.6(6) . . . . ?
C17 C2 C3 C4 175.7(5) . . . . ?
C1 C2 C3 C18 178.2(4) . . . . ?
C17 C2 C3 C18 -5.5(8) . . . . ?
C1 N1 C4 C3 0.4(5) . . . . ?
C1 N1 C4 C5 -178.6(5) . . . . ?
C2 C3 C4 N1 0.1(6) . . . . ?
C18 C3 C4 N1 -178.7(4) . . . . ?
C2 C3 C4 C5 179.1(5) . . . . ?
C18 C3 C4 C5 0.3(8) . . . . ?
C6 N2 C5 C4 175.0(4) . . . . ?
Cu1 N2 C5 C4 -11.5(8) . . . . ?
N1 C4 C5 N2 2.4(8) . . . . ?
C3 C4 C5 N2 -176.5(5) . . . . ?
C5 N2 C6 C7 -18.3(7) . . . . ?
Cu1 N2 C6 C7 167.0(4) . . . . ?
C5 N2 C6 C11 162.2(4) . . . . ?
Cu1 N2 C6 C11 -12.5(5) . . . . ?
C11 C6 C7 C8 -0.3(7) . . . . ?
N2 C6 C7 C8 -179.8(4) . . . . ?
C6 C7 C8 O20 -178.7(4) . . . . ?
C6 C7 C8 C9 5.0(7) . . . . ?
O20 C8 C9 O22 -0.8(6) . . . . ?
C7 C8 C9 O22 175.8(4) . . . . ?
O20 C8 C9 C10 178.6(4) . . . . ?
C7 C8 C9 C10 -4.7(7) . . . . ?
O22 C9 C10 C11 179.2(4) . . . . ?
C8 C9 C10 C11 -0.1(7) . . . . ?
C9 C10 C11 C6 4.8(7) . . . . ?
C9 C10 C11 N3 -175.7(4) . . . . ?
C7 C6 C11 C10 -4.6(7) . . . . ?
N2 C6 C11 C10 175.0(4) . . . . ?
C7 C6 C11 N3 175.9(4) . . . . ?
N2 C6 C11 N3 -4.6(6) . . . . ?
C12 N3 C11 C10 37.5(6) . . . . ?
Cu1 N3 C11 C10 -161.4(3) . . . . ?
C12 N3 C11 C6 -143.0(4) . . . . ?
Cu1 N3 C11 C6 18.2(5) . . . . ?
C11 N3 C12 C13 -179.8(4) . . . . ?
Cu1 N3 C12 C13 25.4(7) . . . . ?
C16 N4 C13 C14 -0.3(5) . . . . ?
C16 N4 C13 C12 179.0(4) . . . . ?
N3 C12 C13 N4 5.5(8) . . . . ?
N3 C12 C13 C14 -175.3(5) . . . . ?
N4 C13 C14 C15 -0.4(6) . . . . ?
C12 C13 C14 C15 -179.7(4) . . . . ?
N4 C13 C14 C24 -175.4(4) . . . . ?
C12 C13 C14 C24 5.3(8) . . . . ?
C13 C14 C15 C16 0.9(6) . . . . ?
C24 C14 C15 C16 176.1(4) . . . . ?
C13 C14 C15 C26 -176.0(5) . . . . ?
C24 C14 C15 C26 -0.9(8) . . . . ?
C13 N4 C16 C15 0.8(5) . . . . ?
C13 N4 C16 C1 177.9(4) . . . 2 ?
C14 C15 C16 N4 -1.1(5) . . . . ?
C26 C15 C16 N4 176.0(4) . . . . ?
C14 C15 C16 C1 -177.8(5) . . . 2 ?
C26 C15 C16 C1 -0.7(8) . . . 2 ?
C4 C3 C18 C19 93.5(6) . . . . ?
C2 C3 C18 C19 -85.0(7) . . . . ?
C7 C8 O20 C21 15.5(7) . . . . ?
C9 C8 O20 C21 -168.1(4) . . . . ?
C10 C9 O22 C23 -4.4(7) . . . . ?
C8 C9 O22 C23 175.0(4) . . . . ?
C13 C14 C24 C25 85.6(6) . . . . ?
C15 C14 C24 C25 -88.6(6) . . . . ?
